data_7000979
loop_
_publ_author_name
'Espino, Gustavo'
'Xiao, Li'
'Puchberger, Michael'
'Mereiter, Kurt'
'Spindler, Felix'
'Manzano, Blanca R.'
'Jal\'on, F\'elix A.'
'Weissensteiner, Walter'

_publ_section_title
;
 Synthesis, coordination behaviour, structural features and use in
 asymmetric hydrogenations of bifep-type biferrocenes
;
_journal_issue 15
_journal_name_full 'Dalton Transactions'
_journal_page_first 2751
_journal_page_last 2763
_journal_paper_doi 10.1039/b816544k
_journal_year 2009
_chemical_absolute_configuration ad
_chemical_formula_moiety 'C44 H36 Fe2 P2'
_chemical_formula_sum 'C44 H36 Fe2 P2'
_chemical_formula_weight 738.37
_chemical_name_common (Sp,Sp)-2,2''-Bis(diphenylphosphino)-1,1''-biferrocene
_chemical_name_systematic
;
(Sp,Sp)-2,2"-Bis(diphenylphosphino)-1,1"-biferrocene
;
_space_group_IT_number 19
_symmetry_cell_setting orthorhombic
_symmetry_space_group_name_Hall 'P 2ac 2ab'
_symmetry_space_group_name_H-M 'P 21 21 21'
_atom_sites_solution_hydrogens geom
_atom_sites_solution_primary direct
_atom_sites_solution_secondary difmap
_audit_creation_method SHELXL-97
_cell_angle_alpha 90.00
_cell_angle_beta 90.00
_cell_angle_gamma 90.00
_cell_formula_units_Z 4
_cell_length_a 8.5119(7)
_cell_length_b 18.2877(15)
_cell_length_c 22.2993(19)
_cell_measurement_reflns_used 9739
_cell_measurement_temperature 173(2)
_cell_measurement_theta_max 29.81
_cell_measurement_theta_min 2.23
_cell_volume 3471.2(5)
_computing_cell_refinement 'Bruker SAINT'
_computing_data_collection 'Bruker SMART'
_computing_data_reduction 'Bruker SAINT, SADABS, XPREP'
_computing_molecular_graphics 'Bruker SHELXTL'
_computing_publication_material 'Bruker SHELXTL'
_computing_structure_refinement 'SHELXL-97 (Sheldrick, 1997)'
_computing_structure_solution 'SHELXS-97 (Sheldrick, 1997)'
_diffrn_ambient_temperature 173(2)
_diffrn_measured_fraction_theta_full 0.997
_diffrn_measured_fraction_theta_max 0.997
_diffrn_measurement_device_type 'CCD area detector'
_diffrn_measurement_method 'phi and omega scans'
_diffrn_radiation_monochromator graphite
_diffrn_radiation_source 'fine-focus sealed tube'
_diffrn_radiation_type MoK\a
_diffrn_radiation_wavelength 0.71073
_diffrn_reflns_av_R_equivalents 0.0315
_diffrn_reflns_av_sigmaI/netI 0.0396
_diffrn_reflns_limit_h_max 11
_diffrn_reflns_limit_h_min -10
_diffrn_reflns_limit_k_max 23
_diffrn_reflns_limit_k_min -25
_diffrn_reflns_limit_l_max 31
_diffrn_reflns_limit_l_min -30
_diffrn_reflns_number 27639
_diffrn_reflns_theta_full 30.04
_diffrn_reflns_theta_max 30.04
_diffrn_reflns_theta_min 2.14
_diffrn_standards_decay_% 0
_exptl_absorpt_coefficient_mu 0.960
_exptl_absorpt_correction_T_max 0.76
_exptl_absorpt_correction_T_min 0.64
_exptl_absorpt_correction_type multi-scan
_exptl_absorpt_process_details 'program SADABS'
_exptl_crystal_colour orange
_exptl_crystal_density_diffrn 1.413
_exptl_crystal_density_method 'not measured'
_exptl_crystal_description prism
_exptl_crystal_F_000 1528
_exptl_crystal_size_max 0.52
_exptl_crystal_size_mid 0.34
_exptl_crystal_size_min 0.28
_refine_diff_density_max 0.789
_refine_diff_density_min -0.263
_refine_diff_density_rms 0.089
_refine_ls_abs_structure_details 'Flack H D (1983), Acta Cryst. A39, 876-881'
_refine_ls_abs_structure_Flack -0.017(12)
_refine_ls_extinction_method none
_refine_ls_goodness_of_fit_ref 1.108
_refine_ls_hydrogen_treatment constr
_refine_ls_matrix_type full
_refine_ls_number_parameters 433
_refine_ls_number_reflns 10101
_refine_ls_number_restraints 0
_refine_ls_restrained_S_all 1.108
_refine_ls_R_factor_all 0.0519
_refine_ls_R_factor_gt 0.0472
_refine_ls_shift/su_max 0.001
_refine_ls_shift/su_mean 0.000
_refine_ls_structure_factor_coef Fsqd
_refine_ls_weighting_details 'calc w=1/[\s^2^(Fo^2^)+(0.0597P)^2^+0.1101P] where P=(Fo^2^+2Fc^2^)/3'
_refine_ls_weighting_scheme calc
_refine_ls_wR_factor_gt 0.1040
_refine_ls_wR_factor_ref 0.1064
_reflns_number_gt 9347
_reflns_number_total 10101
_reflns_threshold_expression >2sigma(I)
_cod_data_source_file b816544k.txt
_cod_data_source_block 1-903
_cod_depositor_comments
;
The following automatic conversions were performed:
'_symmetry_cell_setting' value 'Orthorhombic' changed to 'orthorhombic'
according to '/home/saulius/struct/CIF-dictionaries/cif_core.dic'
dictionary named 'cif_core.dic' version 2.4.1 from 2010-06-29.

Automatic conversion script
Id: cif_fix_enum 1527 2010-12-29 10:47:43Z saulius 
;
_cod_original_sg_symbol_H-M P2(1)2(1)2(1)
_cod_database_code 7000979

loop_
_symmetry_equiv_pos_as_xyz
'x, y, z'
'-x+1/2, -y, z+1/2'
'-x, y+1/2, -z+1/2'
'x+1/2, -y+1/2, -z'

loop_
_atom_site_label
_atom_site_type_symbol
_atom_site_fract_x
_atom_site_fract_y
_atom_site_fract_z
_atom_site_U_iso_or_equiv
_atom_site_adp_type
_atom_site_occupancy
_atom_site_symmetry_multiplicity
_atom_site_calc_flag
_atom_site_refinement_flags
_atom_site_disorder_assembly
_atom_site_disorder_group
Fe1 Fe 0.17708(4) 0.636608(19) 0.094754(14) 0.02236(8) Uani 1 1 d . . .
Fe2 Fe 0.06183(4) 0.797485(19) 0.234537(16) 0.02466(8) Uani 1 1 d . . .
P1 P 0.50242(8) 0.59965(4) 0.18167(3) 0.02641(13) Uani 1 1 d . . .
P2 P 0.01474(7) 0.64350(4) 0.32300(3) 0.02269(12) Uani 1 1 d . . .
C1 C 0.1739(3) 0.64065(12) 0.18643(9) 0.0196(4) Uani 1 1 d . . .
C2 C 0.2957(3) 0.59150(12) 0.16494(10) 0.0198(4) Uani 1 1 d . . .
C3 C 0.2184(3) 0.53536(13) 0.13040(10) 0.0231(5) Uani 1 1 d . . .
H3 H 0.2716 0.4938 0.1094 0.028 Uiso 1 1 calc R . .
C4 C 0.0552(3) 0.54941(13) 0.13045(10) 0.0247(5) Uani 1 1 d . . .
H4 H -0.0264 0.5199 0.1092 0.030 Uiso 1 1 calc R . .
C5 C 0.0269(3) 0.61379(13) 0.16476(10) 0.0232(5) Uani 1 1 d . . .
H5 H -0.0779 0.6370 0.1716 0.028 Uiso 1 1 calc R . .
C6 C 0.1969(3) 0.70458(12) 0.22595(9) 0.0206(4) Uani 1 1 d . . .
C7 C 0.1345(3) 0.71178(13) 0.28627(10) 0.0224(5) Uani 1 1 d . . .
C8 C 0.1920(3) 0.78013(13) 0.30951(12) 0.0297(5) Uani 1 1 d . . .
H8 H 0.1691 0.8004 0.3502 0.036 Uiso 1 1 calc R . .
C9 C 0.2863(3) 0.81407(14) 0.26502(13) 0.0311(5) Uani 1 1 d . . .
H9 H 0.3400 0.8625 0.2689 0.037 Uiso 1 1 calc R . .
C10 C 0.2904(3) 0.76790(13) 0.21398(11) 0.0259(5) Uani 1 1 d . . .
H10 H 0.3461 0.7787 0.1755 0.031 Uiso 1 1 calc R . .
C11 C 0.1726(4) 0.74277(16) 0.06551(12) 0.0389(7) Uani 1 1 d . . .
H11 H 0.1535 0.7869 0.0910 0.047 Uiso 1 1 calc R . .
C12 C 0.3201(4) 0.71083(16) 0.05349(12) 0.0391(7) Uani 1 1 d . . .
H12 H 0.4236 0.7285 0.0690 0.047 Uiso 1 1 calc R . .
C13 C 0.2968(4) 0.64939(17) 0.01511(11) 0.0404(7) Uani 1 1 d . . .
H13 H 0.3804 0.6163 -0.0009 0.048 Uiso 1 1 calc R . .
C14 C 0.1332(4) 0.64361(19) 0.00409(12) 0.0422(7) Uani 1 1 d . . .
H14 H 0.0811 0.6053 -0.0209 0.051 Uiso 1 1 calc R . .
C15 C 0.0555(4) 0.70076(17) 0.03557(12) 0.0415(7) Uani 1 1 d . . .
H15 H -0.0602 0.7102 0.0360 0.050 Uiso 1 1 calc R . .
C16 C -0.1083(3) 0.80404(16) 0.16850(14) 0.0353(6) Uani 1 1 d . . .
H16 H -0.1180 0.7712 0.1328 0.042 Uiso 1 1 calc R . .
C17 C -0.1785(4) 0.79261(16) 0.22534(14) 0.0375(6) Uani 1 1 d . . .
H17 H -0.2465 0.7502 0.2366 0.045 Uiso 1 1 calc R . .
C18 C -0.1352(4) 0.85079(16) 0.26354(15) 0.0389(6) Uani 1 1 d . . .
H18 H -0.1684 0.8572 0.3062 0.047 Uiso 1 1 calc R . .
C19 C -0.0369(4) 0.89922(15) 0.23021(14) 0.0391(7) Uani 1 1 d . . .
H19 H 0.0109 0.9456 0.2454 0.047 Uiso 1 1 calc R . .
C20 C -0.0208(4) 0.87032(15) 0.17135(13) 0.0368(6) Uani 1 1 d . . .
H20 H 0.0417 0.8924 0.1380 0.044 Uiso 1 1 calc R . .
C21 C 0.5915(3) 0.54741(19) 0.11971(12) 0.0347(6) Uani 1 1 d . . .
C22 C 0.5994(4) 0.4719(2) 0.11850(14) 0.0448(8) Uani 1 1 d . . .
H22 H 0.5580 0.4443 0.1510 0.054 Uiso 1 1 calc R . .
C23 C 0.6687(5) 0.4356(3) 0.06932(17) 0.0636(12) Uani 1 1 d . . .
H23 H 0.6744 0.3837 0.0685 0.076 Uiso 1 1 calc R . .
C24 C 0.7285(4) 0.4767(4) 0.02218(17) 0.0751(16) Uani 1 1 d . . .
H24 H 0.7750 0.4526 -0.0112 0.090 Uiso 1 1 calc R . .
C25 C 0.7212(4) 0.5515(3) 0.02329(16) 0.0696(14) Uani 1 1 d . . .
H25 H 0.7620 0.5790 -0.0093 0.084 Uiso 1 1 calc R . .
C26 C 0.6543(4) 0.5871(2) 0.07182(14) 0.0483(8) Uani 1 1 d . . .
H26 H 0.6512 0.6390 0.0726 0.058 Uiso 1 1 calc R . .
C27 C 0.5250(3) 0.53662(13) 0.24467(10) 0.0230(5) Uani 1 1 d . . .
C28 C 0.6707(3) 0.53645(14) 0.27342(11) 0.0276(5) Uani 1 1 d . . .
H28 H 0.7531 0.5665 0.2586 0.033 Uiso 1 1 calc R . .
C29 C 0.6967(3) 0.49276(15) 0.32346(12) 0.0333(6) Uani 1 1 d . . .
H29 H 0.7955 0.4939 0.3433 0.040 Uiso 1 1 calc R . .
C30 C 0.5778(4) 0.44744(15) 0.34442(12) 0.0347(6) Uani 1 1 d . . .
H30 H 0.5960 0.4170 0.3782 0.042 Uiso 1 1 calc R . .
C31 C 0.4335(4) 0.44652(15) 0.31638(12) 0.0346(6) Uani 1 1 d . . .
H31 H 0.3524 0.4156 0.3309 0.041 Uiso 1 1 calc R . .
C32 C 0.4068(3) 0.49125(15) 0.26659(12) 0.0296(5) Uani 1 1 d . . .
H32 H 0.3071 0.4907 0.2475 0.036 Uiso 1 1 calc R . .
C33 C -0.1101(3) 0.70032(14) 0.37154(11) 0.0280(5) Uani 1 1 d . . .
C34 C -0.0546(4) 0.73626(18) 0.42291(13) 0.0419(7) Uani 1 1 d . . .
H34 H 0.0510 0.7295 0.4355 0.050 Uiso 1 1 calc R . .
C35 C -0.1541(6) 0.7817(2) 0.45534(15) 0.0567(10) Uani 1 1 d . . .
H35 H -0.1156 0.8061 0.4899 0.068 Uiso 1 1 calc R . .
C36 C -0.3082(5) 0.7917(2) 0.43788(16) 0.0571(10) Uani 1 1 d . . .
H36 H -0.3750 0.8230 0.4604 0.069 Uiso 1 1 calc R . .
C37 C -0.3652(4) 0.75615(18) 0.38764(17) 0.0481(8) Uani 1 1 d . . .
H37 H -0.4708 0.7635 0.3752 0.058 Uiso 1 1 calc R . .
C38 C -0.2675(3) 0.70959(15) 0.35547(13) 0.0343(6) Uani 1 1 d . . .
H38 H -0.3083 0.6837 0.3220 0.041 Uiso 1 1 calc R . .
C39 C 0.1531(3) 0.60817(13) 0.37860(11) 0.0257(5) Uani 1 1 d . . .
C40 C 0.0929(4) 0.56531(15) 0.42519(12) 0.0344(6) Uani 1 1 d . . .
H40 H -0.0166 0.5554 0.4267 0.041 Uiso 1 1 calc R . .
C41 C 0.1906(4) 0.53712(16) 0.46928(13) 0.0392(7) Uani 1 1 d . . .
H41 H 0.1474 0.5095 0.5013 0.047 Uiso 1 1 calc R . .
C42 C 0.3499(4) 0.54907(16) 0.46668(13) 0.0382(7) Uani 1 1 d . . .
H42 H 0.4168 0.5297 0.4968 0.046 Uiso 1 1 calc R . .
C43 C 0.4123(4) 0.58946(15) 0.41985(13) 0.0353(6) Uani 1 1 d . . .
H43 H 0.5226 0.5969 0.4175 0.042 Uiso 1 1 calc R . .
C44 C 0.3151(3) 0.61901(13) 0.37640(11) 0.0278(5) Uani 1 1 d . . .
H44 H 0.3593 0.6470 0.3447 0.033 Uiso 1 1 calc R . .

loop_
_atom_site_aniso_label
_atom_site_aniso_U_11
_atom_site_aniso_U_22
_atom_site_aniso_U_33
_atom_site_aniso_U_23
_atom_site_aniso_U_13
_atom_site_aniso_U_12
Fe1 0.02587(17) 0.02471(16) 0.01651(13) 0.00411(12) -0.00163(13) 0.00022(14)
Fe2 0.02610(18) 0.01912(15) 0.02876(17) 0.00036(13) -0.00107(15) 0.00040(13)
P1 0.0182(3) 0.0348(3) 0.0262(3) 0.0040(2) -0.0004(2) -0.0024(2)
P2 0.0225(3) 0.0258(3) 0.0198(2) -0.0014(2) 0.0010(2) -0.0024(2)
C1 0.0201(10) 0.0200(9) 0.0185(9) 0.0060(8) -0.0016(8) -0.0005(9)
C2 0.0196(11) 0.0211(10) 0.0185(9) 0.0036(8) -0.0004(8) -0.0031(8)
C3 0.0260(12) 0.0223(10) 0.0210(10) 0.0000(8) -0.0024(9) -0.0010(9)
C4 0.0259(12) 0.0260(11) 0.0222(10) -0.0004(9) -0.0039(10) -0.0026(9)
C5 0.0204(12) 0.0275(11) 0.0216(10) 0.0039(8) -0.0036(9) -0.0010(8)
C6 0.0204(11) 0.0212(10) 0.0203(9) 0.0021(8) -0.0038(8) -0.0012(9)
C7 0.0245(12) 0.0223(11) 0.0203(10) -0.0002(8) -0.0012(9) -0.0017(9)
C8 0.0340(15) 0.0269(12) 0.0282(11) -0.0062(9) -0.0034(11) -0.0027(10)
C9 0.0310(14) 0.0247(12) 0.0374(13) -0.0014(10) -0.0039(12) -0.0065(10)
C10 0.0238(12) 0.0257(11) 0.0283(11) 0.0049(9) -0.0007(10) -0.0038(9)
C11 0.0559(19) 0.0317(14) 0.0290(13) 0.0117(11) 0.0023(14) 0.0006(14)
C12 0.0526(19) 0.0371(15) 0.0275(12) 0.0125(11) 0.0101(13) -0.0095(14)
C13 0.058(2) 0.0417(16) 0.0211(11) 0.0082(11) 0.0086(12) 0.0032(14)
C14 0.060(2) 0.0468(17) 0.0204(11) 0.0066(12) -0.0046(12) 0.0030(15)
C15 0.0527(18) 0.0438(16) 0.0280(12) 0.0147(12) -0.0080(13) 0.0079(15)
C16 0.0329(14) 0.0292(13) 0.0439(15) 0.0052(12) -0.0087(13) 0.0043(11)
C17 0.0282(13) 0.0330(13) 0.0513(16) 0.0061(13) -0.0033(13) 0.0022(12)
C18 0.0374(15) 0.0331(14) 0.0462(15) -0.0003(13) 0.0037(13) 0.0088(11)
C19 0.0429(17) 0.0244(12) 0.0500(16) -0.0020(12) -0.0015(14) 0.0049(11)
C20 0.0396(16) 0.0265(13) 0.0442(15) 0.0081(11) -0.0024(13) 0.0043(11)
C21 0.0176(12) 0.0584(18) 0.0283(12) -0.0021(12) -0.0010(10) 0.0050(11)
C22 0.0325(16) 0.064(2) 0.0378(15) -0.0101(15) -0.0035(13) 0.0134(14)
C23 0.0356(18) 0.099(3) 0.057(2) -0.040(2) -0.0106(17) 0.025(2)
C24 0.0237(16) 0.163(5) 0.0390(18) -0.041(3) -0.0030(14) 0.020(2)
C25 0.0238(16) 0.150(5) 0.0350(17) 0.001(2) 0.0067(14) -0.003(2)
C26 0.0228(14) 0.087(3) 0.0354(14) 0.0039(16) 0.0024(12) -0.0055(15)
C27 0.0224(12) 0.0239(11) 0.0227(10) -0.0032(8) -0.0028(9) 0.0001(9)
C28 0.0217(11) 0.0314(12) 0.0297(12) -0.0038(10) -0.0033(10) -0.0005(10)
C29 0.0325(14) 0.0347(13) 0.0328(13) -0.0066(11) -0.0118(12) 0.0087(11)
C30 0.0467(17) 0.0294(13) 0.0278(12) -0.0007(10) -0.0079(12) 0.0087(12)
C31 0.0399(15) 0.0336(13) 0.0303(12) 0.0040(11) -0.0021(12) -0.0082(12)
C32 0.0258(13) 0.0329(13) 0.0302(12) 0.0000(10) -0.0060(11) -0.0049(10)
C33 0.0318(13) 0.0270(12) 0.0251(11) 0.0006(10) 0.0079(10) 0.0006(10)
C34 0.0478(18) 0.0460(17) 0.0321(13) -0.0084(12) -0.0003(14) 0.0053(14)
C35 0.081(3) 0.052(2) 0.0364(15) -0.0193(14) 0.0065(18) 0.0113(19)
C36 0.065(3) 0.053(2) 0.0529(19) -0.0095(17) 0.0264(19) 0.0138(19)
C37 0.0350(17) 0.0423(17) 0.067(2) -0.0006(15) 0.0188(16) 0.0053(13)
C38 0.0311(14) 0.0317(13) 0.0402(14) -0.0003(11) 0.0100(12) -0.0034(11)
C39 0.0289(13) 0.0274(11) 0.0208(10) -0.0014(9) 0.0007(10) -0.0002(10)
C40 0.0349(16) 0.0352(14) 0.0332(13) 0.0065(11) 0.0016(12) -0.0049(11)
C41 0.0502(19) 0.0371(15) 0.0303(13) 0.0108(11) 0.0030(14) 0.0000(14)
C42 0.0449(18) 0.0383(15) 0.0314(13) 0.0067(11) -0.0097(13) 0.0091(13)
C43 0.0339(15) 0.0347(14) 0.0374(14) -0.0022(11) -0.0044(12) 0.0050(11)
C44 0.0271(13) 0.0271(11) 0.0292(11) 0.0001(9) 0.0029(11) 0.0012(10)

loop_
_atom_type_symbol
_atom_type_description
_atom_type_scat_dispersion_real
_atom_type_scat_dispersion_imag
_atom_type_scat_source
C C 0.0033 0.0016 'International Tables Vol C Tables 4.2.6.8 and 6.1.1.4'
H H 0.0000 0.0000 'International Tables Vol C Tables 4.2.6.8 and 6.1.1.4'
O O 0.0106 0.0060 'International Tables Vol C Tables 4.2.6.8 and 6.1.1.4'
P P 0.1023 0.0942 'International Tables Vol C Tables 4.2.6.8 and 6.1.1.4'
Fe Fe 0.3463 0.8444 'International Tables Vol C Tables 4.2.6.8 and 6.1.1.4'

loop_
_geom_angle_atom_site_label_1
_geom_angle_atom_site_label_2
_geom_angle_atom_site_label_3
_geom_angle
_geom_angle_site_symmetry_1
_geom_angle_site_symmetry_3
_geom_angle_publ_flag
C2 Fe1 C12 108.65(12) . . ?
C2 Fe1 C3 41.38(9) . . ?
C12 Fe1 C3 132.39(12) . . ?
C2 Fe1 C1 41.71(9) . . ?
C12 Fe1 C1 115.73(11) . . ?
C3 Fe1 C1 69.31(9) . . ?
C2 Fe1 C15 168.01(11) . . ?
C12 Fe1 C15 68.28(14) . . ?
C3 Fe1 C15 148.92(12) . . ?
C1 Fe1 C15 128.09(11) . . ?
C2 Fe1 C11 129.61(11) . . ?
C12 Fe1 C11 40.33(14) . . ?
C3 Fe1 C11 170.02(13) . . ?
C1 Fe1 C11 106.48(10) . . ?
C15 Fe1 C11 40.72(14) . . ?
C2 Fe1 C14 150.35(12) . . ?
C12 Fe1 C14 67.95(13) . . ?
C3 Fe1 C14 117.96(12) . . ?
C1 Fe1 C14 167.44(12) . . ?
C15 Fe1 C14 40.52(13) . . ?
C11 Fe1 C14 67.99(13) . . ?
C2 Fe1 C5 69.11(9) . . ?
C12 Fe1 C5 147.76(11) . . ?
C3 Fe1 C5 68.21(10) . . ?
C1 Fe1 C5 40.71(9) . . ?
C15 Fe1 C5 106.92(12) . . ?
C11 Fe1 C5 114.94(12) . . ?
C14 Fe1 C5 130.07(12) . . ?
C2 Fe1 C13 117.59(12) . . ?
C12 Fe1 C13 40.68(12) . . ?
C3 Fe1 C13 110.65(11) . . ?
C1 Fe1 C13 149.73(12) . . ?
C15 Fe1 C13 68.23(14) . . ?
C11 Fe1 C13 68.11(12) . . ?
C14 Fe1 C13 40.24(14) . . ?
C5 Fe1 C13 169.31(12) . . ?
C2 Fe1 C4 68.88(9) . . ?
C12 Fe1 C4 171.00(12) . . ?
C3 Fe1 C4 40.23(10) . . ?
C1 Fe1 C4 68.63(9) . . ?
C15 Fe1 C4 115.97(13) . . ?
C11 Fe1 C4 147.83(13) . . ?
C14 Fe1 C4 109.62(12) . . ?
C5 Fe1 C4 40.43(10) . . ?
C13 Fe1 C4 131.99(11) . . ?
C8 Fe2 C7 41.38(9) . . ?
C8 Fe2 C19 113.93(11) . . ?
C7 Fe2 C19 148.21(11) . . ?
C8 Fe2 C18 105.17(12) . . ?
C7 Fe2 C18 115.83(11) . . ?
C19 Fe2 C18 40.86(12) . . ?
C8 Fe2 C9 40.69(11) . . ?
C7 Fe2 C9 69.14(10) . . ?
C19 Fe2 C9 105.32(12) . . ?
C18 Fe2 C9 126.08(12) . . ?
C8 Fe2 C17 128.15(12) . . ?
C7 Fe2 C17 108.92(11) . . ?
C19 Fe2 C17 68.03(12) . . ?
C18 Fe2 C17 40.26(12) . . ?
C9 Fe2 C17 164.96(12) . . ?
C8 Fe2 C6 69.09(9) . . ?
C7 Fe2 C6 41.46(9) . . ?
C19 Fe2 C6 167.35(11) . . ?
C18 Fe2 C6 151.67(11) . . ?
C9 Fe2 C6 68.45(10) . . ?
C17 Fe2 C6 120.65(11) . . ?
C8 Fe2 C20 148.14(11) . . ?
C7 Fe2 C20 170.03(11) . . ?
C19 Fe2 C20 40.50(12) . . ?
C18 Fe2 C20 68.20(12) . . ?
C9 Fe2 C20 116.65(11) . . ?
C17 Fe2 C20 67.74(12) . . ?
C6 Fe2 C20 131.25(10) . . ?
C8 Fe2 C16 167.69(12) . . ?
C7 Fe2 C16 131.19(11) . . ?
C19 Fe2 C16 68.02(12) . . ?
C18 Fe2 C16 67.87(13) . . ?
C9 Fe2 C16 151.60(12) . . ?
C17 Fe2 C16 40.15(12) . . ?
C6 Fe2 C16 111.86(10) . . ?
C20 Fe2 C16 40.34(11) . . ?
C8 Fe2 C10 68.20(11) . . ?
C7 Fe2 C10 68.89(10) . . ?
C19 Fe2 C10 127.86(12) . . ?
C18 Fe2 C10 164.83(11) . . ?
C9 Fe2 C10 40.23(10) . . ?
C17 Fe2 C10 154.24(11) . . ?
C6 Fe2 C10 40.51(9) . . ?
C20 Fe2 C10 109.74(11) . . ?
C16 Fe2 C10 121.02(11) . . ?
C2 P1 C27 102.10(11) . . ?
C2 P1 C21 101.72(12) . . ?
C27 P1 C21 101.89(13) . . ?
C7 P2 C39 100.83(12) . . ?
C7 P2 C33 101.66(11) . . ?
C39 P2 C33 99.95(12) . . ?
C5 C1 C2 107.49(19) . . ?
C5 C1 C6 126.2(2) . . ?
C2 C1 C6 126.3(2) . . ?
C5 C1 Fe1 70.19(12) . . ?
C2 C1 Fe1 68.82(12) . . ?
C6 C1 Fe1 128.54(15) . . ?
C3 C2 C1 106.9(2) . . ?
C3 C2 P1 127.88(18) . . ?
C1 C2 P1 125.19(17) . . ?
C3 C2 Fe1 69.62(13) . . ?
C1 C2 Fe1 69.47(12) . . ?
P1 C2 Fe1 127.49(12) . . ?
C4 C3 C2 108.6(2) . . ?
C4 C3 Fe1 70.52(14) . . ?
C2 C3 Fe1 69.00(13) . . ?
C4 C3 H3 125.7 . . ?
C2 C3 H3 125.7 . . ?
Fe1 C3 H3 125.7 . . ?
C3 C4 C5 108.5(2) . . ?
C3 C4 Fe1 69.25(14) . . ?
C5 C4 Fe1 69.71(14) . . ?
C3 C4 H4 125.8 . . ?
C5 C4 H4 125.8 . . ?
Fe1 C4 H4 125.8 . . ?
C4 C5 C1 108.5(2) . . ?
C4 C5 Fe1 69.86(14) . . ?
C1 C5 Fe1 69.10(13) . . ?
C4 C5 H5 125.7 . . ?
C1 C5 H5 125.7 . . ?
Fe1 C5 H5 125.7 . . ?
C10 C6 C7 107.6(2) . . ?
C10 C6 C1 127.1(2) . . ?
C7 C6 C1 125.2(2) . . ?
C10 C6 Fe2 70.14(14) . . ?
C7 C6 Fe2 68.59(13) . . ?
C1 C6 Fe2 129.34(16) . . ?
C8 C7 C6 106.7(2) . . ?
C8 C7 P2 128.95(18) . . ?
C6 C7 P2 124.27(18) . . ?
C8 C7 Fe2 68.89(14) . . ?
C6 C7 Fe2 69.95(13) . . ?
P2 C7 Fe2 127.96(14) . . ?
C9 C8 C7 108.7(2) . . ?
C9 C8 Fe2 70.42(15) . . ?
C7 C8 Fe2 69.74(14) . . ?
C9 C8 H8 125.6 . . ?
C7 C8 H8 125.6 . . ?
Fe2 C8 H8 125.6 . . ?
C10 C9 C8 108.3(2) . . ?
C10 C9 Fe2 70.65(15) . . ?
C8 C9 Fe2 68.89(15) . . ?
C10 C9 H9 125.8 . . ?
C8 C9 H9 125.8 . . ?
Fe2 C9 H9 125.8 . . ?
C9 C10 C6 108.6(2) . . ?
C9 C10 Fe2 69.12(15) . . ?
C6 C10 Fe2 69.35(14) . . ?
C9 C10 H10 125.7 . . ?
C6 C10 H10 125.7 . . ?
Fe2 C10 H10 125.7 . . ?
C12 C11 C15 108.1(3) . . ?
C12 C11 Fe1 69.61(16) . . ?
C15 C11 Fe1 69.58(17) . . ?
C12 C11 H11 126.0 . . ?
C15 C11 H11 126.0 . . ?
Fe1 C11 H11 126.0 . . ?
C11 C12 C13 108.4(3) . . ?
C11 C12 Fe1 70.06(17) . . ?
C13 C12 Fe1 70.34(17) . . ?
C11 C12 H12 125.8 . . ?
C13 C12 H12 125.8 . . ?
Fe1 C12 H12 125.8 . . ?
C14 C13 C12 107.4(3) . . ?
C14 C13 Fe1 69.85(17) . . ?
C12 C13 Fe1 68.97(15) . . ?
C14 C13 H13 126.3 . . ?
C12 C13 H13 126.3 . . ?
Fe1 C13 H13 126.3 . . ?
C13 C14 C15 108.4(3) . . ?
C13 C14 Fe1 69.91(16) . . ?
C15 C14 Fe1 69.24(15) . . ?
C13 C14 H14 125.8 . . ?
C15 C14 H14 125.8 . . ?
Fe1 C14 H14 125.8 . . ?
C14 C15 C11 107.6(3) . . ?
C14 C15 Fe1 70.24(17) . . ?
C11 C15 Fe1 69.71(16) . . ?
C14 C15 H15 126.2 . . ?
C11 C15 H15 126.2 . . ?
Fe1 C15 H15 126.2 . . ?
C17 C16 C20 107.8(3) . . ?
C17 C16 Fe2 69.51(17) . . ?
C20 C16 Fe2 69.58(16) . . ?
C17 C16 H16 126.1 . . ?
C20 C16 H16 126.1 . . ?
Fe2 C16 H16 126.1 . . ?
C18 C17 C16 108.6(3) . . ?
C18 C17 Fe2 69.35(18) . . ?
C16 C17 Fe2 70.34(17) . . ?
C18 C17 H17 125.7 . . ?
C16 C17 H17 125.7 . . ?
Fe2 C17 H17 125.7 . . ?
C17 C18 C19 107.9(3) . . ?
C17 C18 Fe2 70.39(17) . . ?
C19 C18 Fe2 69.54(17) . . ?
C17 C18 H18 126.1 . . ?
C19 C18 H18 126.1 . . ?
Fe2 C18 H18 126.1 . . ?
C20 C19 C18 107.9(3) . . ?
C20 C19 Fe2 70.45(16) . . ?
C18 C19 Fe2 69.60(16) . . ?
C20 C19 H19 126.1 . . ?
C18 C19 H19 126.1 . . ?
Fe2 C19 H19 126.1 . . ?
C19 C20 C16 107.9(3) . . ?
C19 C20 Fe2 69.04(16) . . ?
C16 C20 Fe2 70.08(16) . . ?
C19 C20 H20 126.1 . . ?
C16 C20 H20 126.1 . . ?
Fe2 C20 H20 126.1 . . ?
C22 C21 C26 119.0(3) . . ?
C22 C21 P1 123.5(2) . . ?
C26 C21 P1 117.5(3) . . ?
C21 C22 C23 120.4(4) . . ?
C21 C22 H22 119.8 . . ?
C23 C22 H22 119.8 . . ?
C24 C23 C22 119.1(4) . . ?
C24 C23 H23 120.4 . . ?
C22 C23 H23 120.4 . . ?
C25 C24 C23 120.7(4) . . ?
C25 C24 H24 119.7 . . ?
C23 C24 H24 119.7 . . ?
C24 C25 C26 120.1(4) . . ?
C24 C25 H25 119.9 . . ?
C26 C25 H25 119.9 . . ?
C25 C26 C21 120.7(4) . . ?
C25 C26 H26 119.7 . . ?
C21 C26 H26 119.7 . . ?
C32 C27 C28 118.6(2) . . ?
C32 C27 P1 124.72(19) . . ?
C28 C27 P1 116.62(19) . . ?
C29 C28 C27 120.7(3) . . ?
C29 C28 H28 119.6 . . ?
C27 C28 H28 119.6 . . ?
C30 C29 C28 119.8(3) . . ?
C30 C29 H29 120.1 . . ?
C28 C29 H29 120.1 . . ?
C31 C30 C29 120.2(2) . . ?
C31 C30 H30 119.9 . . ?
C29 C30 H30 119.9 . . ?
C30 C31 C32 119.9(3) . . ?
C30 C31 H31 120.1 . . ?
C32 C31 H31 120.1 . . ?
C27 C32 C31 120.7(2) . . ?
C27 C32 H32 119.7 . . ?
C31 C32 H32 119.7 . . ?
C38 C33 C34 118.4(3) . . ?
C38 C33 P2 118.1(2) . . ?
C34 C33 P2 123.5(2) . . ?
C35 C34 C33 120.0(3) . . ?
C35 C34 H34 120.0 . . ?
C33 C34 H34 120.0 . . ?
C36 C35 C34 120.8(3) . . ?
C36 C35 H35 119.6 . . ?
C34 C35 H35 119.6 . . ?
C35 C36 C37 120.0(3) . . ?
C35 C36 H36 120.0 . . ?
C37 C36 H36 120.0 . . ?
C36 C37 C38 119.7(3) . . ?
C36 C37 H37 120.1 . . ?
C38 C37 H37 120.1 . . ?
C37 C38 C33 121.1(3) . . ?
C37 C38 H38 119.5 . . ?
C33 C38 H38 119.5 . . ?
C44 C39 C40 117.9(2) . . ?
C44 C39 P2 124.3(2) . . ?
C40 C39 P2 117.8(2) . . ?
C41 C40 C39 121.0(3) . . ?
C41 C40 H40 119.5 . . ?
C39 C40 H40 119.5 . . ?
C42 C41 C40 120.2(3) . . ?
C42 C41 H41 119.9 . . ?
C40 C41 H41 119.9 . . ?
C41 C42 C43 119.7(3) . . ?
C41 C42 H42 120.2 . . ?
C43 C42 H42 120.2 . . ?
C44 C43 C42 120.5(3) . . ?
C44 C43 H43 119.8 . . ?
C42 C43 H43 119.8 . . ?
C43 C44 C39 120.7(3) . . ?
C43 C44 H44 119.6 . . ?
C39 C44 H44 119.6 . . ?

loop_
_geom_bond_atom_site_label_1
_geom_bond_atom_site_label_2
_geom_bond_distance
_geom_bond_site_symmetry_2
_geom_bond_publ_flag
Fe1 C2 2.037(2) . ?
Fe1 C12 2.042(3) . ?
Fe1 C3 2.045(2) . ?
Fe1 C1 2.046(2) . ?
Fe1 C15 2.047(3) . ?
Fe1 C11 2.048(3) . ?
Fe1 C14 2.060(3) . ?
Fe1 C5 2.060(2) . ?
Fe1 C13 2.061(3) . ?
Fe1 C4 2.062(3) . ?
Fe2 C8 2.031(3) . ?
Fe2 C7 2.042(2) . ?
Fe2 C19 2.044(3) . ?
Fe2 C18 2.045(3) . ?
Fe2 C9 2.051(3) . ?
Fe2 C17 2.058(3) . ?
Fe2 C6 2.061(2) . ?
Fe2 C20 2.062(3) . ?
Fe2 C16 2.069(3) . ?
Fe2 C10 2.071(3) . ?
P1 C2 1.805(2) . ?
P1 C27 1.827(2) . ?
P1 C21 1.843(3) . ?
P2 C7 1.808(2) . ?
P2 C39 1.828(3) . ?
P2 C33 1.839(3) . ?
C1 C5 1.428(3) . ?
C1 C2 1.454(3) . ?
C1 C6 1.477(3) . ?
C2 C3 1.442(3) . ?
C3 C4 1.413(4) . ?
C3 H3 1.0000 . ?
C4 C5 1.425(3) . ?
C4 H4 1.0000 . ?
C5 H5 1.0000 . ?
C6 C10 1.430(3) . ?
C6 C7 1.452(3) . ?
C7 C8 1.439(3) . ?
C8 C9 1.419(4) . ?
C8 H8 1.0000 . ?
C9 C10 1.418(4) . ?
C9 H9 1.0000 . ?
C10 H10 1.0000 . ?
C11 C12 1.410(5) . ?
C11 C15 1.425(5) . ?
C11 H11 1.0000 . ?
C12 C13 1.426(4) . ?
C12 H12 1.0000 . ?
C13 C14 1.417(5) . ?
C13 H13 1.0000 . ?
C14 C15 1.422(5) . ?
C14 H14 1.0000 . ?
C15 H15 1.0000 . ?
C16 C17 1.417(4) . ?
C16 C20 1.425(4) . ?
C16 H16 1.0000 . ?
C17 C18 1.412(4) . ?
C17 H17 1.0000 . ?
C18 C19 1.427(4) . ?
C18 H18 1.0000 . ?
C19 C20 1.421(4) . ?
C19 H19 1.0000 . ?
C20 H20 1.0000 . ?
C21 C22 1.383(5) . ?
C21 C26 1.398(4) . ?
C22 C23 1.411(4) . ?
C22 H22 0.9500 . ?
C23 C24 1.389(7) . ?
C23 H23 0.9500 . ?
C24 C25 1.370(7) . ?
C24 H24 0.9500 . ?
C25 C26 1.385(6) . ?
C25 H25 0.9500 . ?
C26 H26 0.9500 . ?
C27 C32 1.393(4) . ?
C27 C28 1.396(3) . ?
C28 C29 1.390(4) . ?
C28 H28 0.9500 . ?
C29 C30 1.389(4) . ?
C29 H29 0.9500 . ?
C30 C31 1.378(4) . ?
C30 H30 0.9500 . ?
C31 C32 1.398(4) . ?
C31 H31 0.9500 . ?
C32 H32 0.9500 . ?
C33 C38 1.397(4) . ?
C33 C34 1.402(4) . ?
C34 C35 1.389(5) . ?
C34 H34 0.9500 . ?
C35 C36 1.381(6) . ?
C35 H35 0.9500 . ?
C36 C37 1.383(5) . ?
C36 H36 0.9500 . ?
C37 C38 1.390(4) . ?
C37 H37 0.9500 . ?
C38 H38 0.9500 . ?
C39 C44 1.394(4) . ?
C39 C40 1.399(4) . ?
C40 C41 1.387(4) . ?
C40 H40 0.9500 . ?
C41 C42 1.374(5) . ?
C41 H41 0.9500 . ?
C42 C43 1.385(4) . ?
C42 H42 0.9500 . ?
C43 C44 1.384(4) . ?
C43 H43 0.9500 . ?
C44 H44 0.9500 . ?

loop_
_geom_torsion_atom_site_label_1
_geom_torsion_atom_site_label_2
_geom_torsion_atom_site_label_3
_geom_torsion_atom_site_label_4
_geom_torsion
_geom_torsion_site_symmetry_1
_geom_torsion_site_symmetry_2
_geom_torsion_site_symmetry_3
_geom_torsion_site_symmetry_4
_geom_torsion_publ_flag
C2 Fe1 C1 C5 -118.83(19) . . . . ?
C12 Fe1 C1 C5 151.58(16) . . . . ?
C3 Fe1 C1 C5 -80.25(15) . . . . ?
C15 Fe1 C1 C5 69.9(2) . . . . ?
C11 Fe1 C1 C5 109.30(17) . . . . ?
C14 Fe1 C1 C5 47.3(6) . . . . ?
C13 Fe1 C1 C5 -176.0(2) . . . . ?
C4 Fe1 C1 C5 -37.02(14) . . . . ?
C12 Fe1 C1 C2 -89.59(16) . . . . ?
C3 Fe1 C1 C2 38.58(13) . . . . ?
C15 Fe1 C1 C2 -171.29(17) . . . . ?
C11 Fe1 C1 C2 -131.87(16) . . . . ?
C14 Fe1 C1 C2 166.1(5) . . . . ?
C5 Fe1 C1 C2 118.83(19) . . . . ?
C13 Fe1 C1 C2 -57.2(3) . . . . ?
C4 Fe1 C1 C2 81.81(14) . . . . ?
C2 Fe1 C1 C6 120.1(3) . . . . ?
C12 Fe1 C1 C6 30.6(3) . . . . ?
C3 Fe1 C1 C6 158.7(2) . . . . ?
C15 Fe1 C1 C6 -51.1(3) . . . . ?
C11 Fe1 C1 C6 -11.7(2) . . . . ?
C14 Fe1 C1 C6 -73.7(6) . . . . ?
C5 Fe1 C1 C6 -121.0(3) . . . . ?
C13 Fe1 C1 C6 62.9(3) . . . . ?
C4 Fe1 C1 C6 -158.0(2) . . . . ?
C5 C1 C2 C3 -0.1(2) . . . . ?
C6 C1 C2 C3 177.2(2) . . . . ?
Fe1 C1 C2 C3 -59.84(15) . . . . ?
C5 C1 C2 P1 -178.13(16) . . . . ?
C6 C1 C2 P1 -0.9(3) . . . . ?
Fe1 C1 C2 P1 122.09(17) . . . . ?
C5 C1 C2 Fe1 59.79(14) . . . . ?
C6 C1 C2 Fe1 -123.0(2) . . . . ?
C27 P1 C2 C3 -81.1(2) . . . . ?
C21 P1 C2 C3 23.9(2) . . . . ?
C27 P1 C2 C1 96.5(2) . . . . ?
C21 P1 C2 C1 -158.4(2) . . . . ?
C27 P1 C2 Fe1 -173.46(14) . . . . ?
C21 P1 C2 Fe1 -68.41(18) . . . . ?
C12 Fe1 C2 C3 -133.89(15) . . . . ?
C1 Fe1 C2 C3 118.05(19) . . . . ?
C15 Fe1 C2 C3 153.0(6) . . . . ?
C11 Fe1 C2 C3 -173.99(17) . . . . ?
C14 Fe1 C2 C3 -55.9(3) . . . . ?
C5 Fe1 C2 C3 80.35(15) . . . . ?
C13 Fe1 C2 C3 -90.50(17) . . . . ?
C4 Fe1 C2 C3 36.90(14) . . . . ?
C12 Fe1 C2 C1 108.06(15) . . . . ?
C3 Fe1 C2 C1 -118.05(19) . . . . ?
C15 Fe1 C2 C1 35.0(6) . . . . ?
C11 Fe1 C2 C1 67.96(19) . . . . ?
C14 Fe1 C2 C1 -174.0(2) . . . . ?
C5 Fe1 C2 C1 -37.70(13) . . . . ?
C13 Fe1 C2 C1 151.45(14) . . . . ?
C4 Fe1 C2 C1 -81.15(14) . . . . ?
C12 Fe1 C2 P1 -11.17(19) . . . . ?
C3 Fe1 C2 P1 122.7(2) . . . . ?
C1 Fe1 C2 P1 -119.2(2) . . . . ?
C15 Fe1 C2 P1 -84.2(6) . . . . ?
C11 Fe1 C2 P1 -51.3(2) . . . . ?
C14 Fe1 C2 P1 66.8(3) . . . . ?
C5 Fe1 C2 P1 -156.93(18) . . . . ?
C13 Fe1 C2 P1 32.2(2) . . . . ?
C4 Fe1 C2 P1 159.62(18) . . . . ?
C1 C2 C3 C4 0.1(3) . . . . ?
P1 C2 C3 C4 178.14(17) . . . . ?
Fe1 C2 C3 C4 -59.61(17) . . . . ?
C1 C2 C3 Fe1 59.75(14) . . . . ?
P1 C2 C3 Fe1 -122.25(19) . . . . ?
C2 Fe1 C3 C4 119.9(2) . . . . ?
C12 Fe1 C3 C4 -172.55(16) . . . . ?
C1 Fe1 C3 C4 80.98(15) . . . . ?
C15 Fe1 C3 C4 -49.6(3) . . . . ?
C14 Fe1 C3 C4 -87.77(18) . . . . ?
C5 Fe1 C3 C4 37.18(14) . . . . ?
C13 Fe1 C3 C4 -131.42(16) . . . . ?
C12 Fe1 C3 C2 67.59(19) . . . . ?
C1 Fe1 C3 C2 -38.88(13) . . . . ?
C15 Fe1 C3 C2 -169.5(2) . . . . ?
C14 Fe1 C3 C2 152.37(16) . . . . ?
C5 Fe1 C3 C2 -82.69(14) . . . . ?
C13 Fe1 C3 C2 108.72(16) . . . . ?
C4 Fe1 C3 C2 -119.9(2) . . . . ?
C2 C3 C4 C5 -0.2(3) . . . . ?
Fe1 C3 C4 C5 -58.83(17) . . . . ?
C2 C3 C4 Fe1 58.67(16) . . . . ?
C2 Fe1 C4 C3 -37.92(14) . . . . ?
C1 Fe1 C4 C3 -82.83(15) . . . . ?
C15 Fe1 C4 C3 154.06(15) . . . . ?
C11 Fe1 C4 C3 -169.95(19) . . . . ?
C14 Fe1 C4 C3 110.45(17) . . . . ?
C5 Fe1 C4 C3 -120.1(2) . . . . ?
C13 Fe1 C4 C3 70.8(2) . . . . ?
C2 Fe1 C4 C5 82.18(14) . . . . ?
C3 Fe1 C4 C5 120.1(2) . . . . ?
C1 Fe1 C4 C5 37.26(13) . . . . ?
C15 Fe1 C4 C5 -85.85(17) . . . . ?
C11 Fe1 C4 C5 -49.9(3) . . . . ?
C14 Fe1 C4 C5 -129.46(16) . . . . ?
C13 Fe1 C4 C5 -169.15(17) . . . . ?
C3 C4 C5 C1 0.1(3) . . . . ?
Fe1 C4 C5 C1 -58.42(16) . . . . ?
C3 C4 C5 Fe1 58.55(17) . . . . ?
C2 C1 C5 C4 0.0(2) . . . . ?
C6 C1 C5 C4 -177.3(2) . . . . ?
Fe1 C1 C5 C4 58.88(16) . . . . ?
C2 C1 C5 Fe1 -58.92(14) . . . . ?
C6 C1 C5 Fe1 123.8(2) . . . . ?
C2 Fe1 C5 C4 -81.57(15) . . . . ?
C12 Fe1 C5 C4 -173.6(2) . . . . ?
C3 Fe1 C5 C4 -36.99(14) . . . . ?
C1 Fe1 C5 C4 -120.2(2) . . . . ?
C15 Fe1 C5 C4 110.40(17) . . . . ?
C11 Fe1 C5 C4 153.33(16) . . . . ?
C14 Fe1 C5 C4 71.9(2) . . . . ?
C13 Fe1 C5 C4 49.0(7) . . . . ?
C2 Fe1 C5 C1 38.60(13) . . . . ?
C12 Fe1 C5 C1 -53.5(3) . . . . ?
C3 Fe1 C5 C1 83.17(14) . . . . ?
C15 Fe1 C5 C1 -129.43(15) . . . . ?
C11 Fe1 C5 C1 -86.50(17) . . . . ?
C14 Fe1 C5 C1 -167.95(16) . . . . ?
C13 Fe1 C5 C1 169.2(6) . . . . ?
C4 Fe1 C5 C1 120.2(2) . . . . ?
C5 C1 C6 C10 -122.6(3) . . . . ?
C2 C1 C6 C10 60.7(3) . . . . ?
Fe1 C1 C6 C10 -29.9(3) . . . . ?
C5 C1 C6 C7 61.4(3) . . . . ?
C2 C1 C6 C7 -115.3(3) . . . . ?
Fe1 C1 C6 C7 154.04(19) . . . . ?
C5 C1 C6 Fe2 -28.6(3) . . . . ?
C2 C1 C6 Fe2 154.68(18) . . . . ?
Fe1 C1 C6 Fe2 64.0(3) . . . . ?
C8 Fe2 C6 C10 -80.52(15) . . . . ?
C7 Fe2 C6 C10 -119.19(19) . . . . ?
C19 Fe2 C6 C10 25.8(6) . . . . ?
C18 Fe2 C6 C10 -163.7(2) . . . . ?
C9 Fe2 C6 C10 -36.72(15) . . . . ?
C17 Fe2 C6 C10 156.64(15) . . . . ?
C20 Fe2 C6 C10 70.44(19) . . . . ?
C16 Fe2 C6 C10 112.66(16) . . . . ?
C8 Fe2 C6 C7 38.67(14) . . . . ?
C19 Fe2 C6 C7 144.9(5) . . . . ?
C18 Fe2 C6 C7 -44.5(3) . . . . ?
C9 Fe2 C6 C7 82.46(15) . . . . ?
C17 Fe2 C6 C7 -84.17(17) . . . . ?
C20 Fe2 C6 C7 -170.38(16) . . . . ?
C16 Fe2 C6 C7 -128.15(15) . . . . ?
C10 Fe2 C6 C7 119.19(19) . . . . ?
C8 Fe2 C6 C1 157.3(2) . . . . ?
C7 Fe2 C6 C1 118.6(3) . . . . ?
C19 Fe2 C6 C1 -96.5(5) . . . . ?
C18 Fe2 C6 C1 74.0(3) . . . . ?
C9 Fe2 C6 C1 -159.0(2) . . . . ?
C17 Fe2 C6 C1 34.4(2) . . . . ?
C20 Fe2 C6 C1 -51.8(3) . . . . ?
C16 Fe2 C6 C1 -9.6(2) . . . . ?
C10 Fe2 C6 C1 -122.2(3) . . . . ?
C10 C6 C7 C8 0.2(3) . . . . ?
C1 C6 C7 C8 176.8(2) . . . . ?
Fe2 C6 C7 C8 -59.33(17) . . . . ?
C10 C6 C7 P2 -177.57(18) . . . . ?
C1 C6 C7 P2 -0.9(3) . . . . ?
Fe2 C6 C7 P2 122.93(19) . . . . ?
C10 C6 C7 Fe2 59.50(16) . . . . ?
C1 C6 C7 Fe2 -123.8(2) . . . . ?
C39 P2 C7 C8 -68.9(3) . . . . ?
C33 P2 C7 C8 33.7(3) . . . . ?
C39 P2 C7 C6 108.3(2) . . . . ?
C33 P2 C7 C6 -149.1(2) . . . . ?
C39 P2 C7 Fe2 -161.40(15) . . . . ?
C33 P2 C7 Fe2 -58.75(17) . . . . ?
C19 Fe2 C7 C8 -48.2(3) . . . . ?
C18 Fe2 C7 C8 -83.71(18) . . . . ?
C9 Fe2 C7 C8 37.34(16) . . . . ?
C17 Fe2 C7 C8 -126.79(17) . . . . ?
C6 Fe2 C7 C8 118.0(2) . . . . ?
C16 Fe2 C7 C8 -166.09(17) . . . . ?
C10 Fe2 C7 C8 80.56(16) . . . . ?
C8 Fe2 C7 C6 -118.0(2) . . . . ?
C19 Fe2 C7 C6 -166.2(2) . . . . ?
C18 Fe2 C7 C6 158.29(15) . . . . ?
C9 Fe2 C7 C6 -80.66(15) . . . . ?
C17 Fe2 C7 C6 115.21(15) . . . . ?
C16 Fe2 C7 C6 75.91(19) . . . . ?
C10 Fe2 C7 C6 -37.44(13) . . . . ?
C8 Fe2 C7 P2 123.6(2) . . . . ?
C19 Fe2 C7 P2 75.4(3) . . . . ?
C18 Fe2 C7 P2 39.90(19) . . . . ?
C9 Fe2 C7 P2 160.94(19) . . . . ?
C17 Fe2 C7 P2 -3.19(19) . . . . ?
C6 Fe2 C7 P2 -118.4(2) . . . . ?
C16 Fe2 C7 P2 -42.5(2) . . . . ?
C10 Fe2 C7 P2 -155.84(18) . . . . ?
C6 C7 C8 C9 0.2(3) . . . . ?
P2 C7 C8 C9 177.8(2) . . . . ?
Fe2 C7 C8 C9 -59.86(19) . . . . ?
C6 C7 C8 Fe2 60.01(16) . . . . ?
P2 C7 C8 Fe2 -122.4(2) . . . . ?
C7 Fe2 C8 C9 119.6(2) . . . . ?
C19 Fe2 C8 C9 -85.83(18) . . . . ?
C18 Fe2 C8 C9 -128.35(16) . . . . ?
C17 Fe2 C8 C9 -165.94(16) . . . . ?
C6 Fe2 C8 C9 80.87(16) . . . . ?
C20 Fe2 C8 C9 -55.4(3) . . . . ?
C16 Fe2 C8 C9 177.7(5) . . . . ?
C10 Fe2 C8 C9 37.24(15) . . . . ?
C19 Fe2 C8 C7 154.56(16) . . . . ?
C18 Fe2 C8 C7 112.03(16) . . . . ?
C9 Fe2 C8 C7 -119.6(2) . . . . ?
C17 Fe2 C8 C7 74.45(19) . . . . ?
C6 Fe2 C8 C7 -38.74(14) . . . . ?
C20 Fe2 C8 C7 -175.0(2) . . . . ?
C16 Fe2 C8 C7 58.1(6) . . . . ?
C10 Fe2 C8 C7 -82.37(16) . . . . ?
C7 C8 C9 C10 -0.4(3) . . . . ?
Fe2 C8 C9 C10 -59.86(19) . . . . ?
C7 C8 C9 Fe2 59.43(19) . . . . ?
C8 Fe2 C9 C10 119.5(2) . . . . ?
C7 Fe2 C9 C10 81.59(15) . . . . ?
C19 Fe2 C9 C10 -131.41(16) . . . . ?
C18 Fe2 C9 C10 -171.00(15) . . . . ?
C17 Fe2 C9 C10 166.9(4) . . . . ?
C6 Fe2 C9 C10 36.97(14) . . . . ?
C20 Fe2 C9 C10 -89.53(17) . . . . ?
C16 Fe2 C9 C10 -59.4(3) . . . . ?
C7 Fe2 C9 C8 -37.95(14) . . . . ?
C19 Fe2 C9 C8 109.05(16) . . . . ?
C18 Fe2 C9 C8 69.47(19) . . . . ?
C17 Fe2 C9 C8 47.4(5) . . . . ?
C6 Fe2 C9 C8 -82.56(15) . . . . ?
C20 Fe2 C9 C8 150.93(15) . . . . ?
C16 Fe2 C9 C8 -179.0(2) . . . . ?
C10 Fe2 C9 C8 -119.5(2) . . . . ?
C8 C9 C10 C6 0.5(3) . . . . ?
Fe2 C9 C10 C6 -58.23(17) . . . . ?
C8 C9 C10 Fe2 58.77(19) . . . . ?
C7 C6 C10 C9 -0.4(3) . . . . ?
C1 C6 C10 C9 -177.0(2) . . . . ?
Fe2 C6 C10 C9 58.09(18) . . . . ?
C7 C6 C10 Fe2 -58.53(16) . . . . ?
C1 C6 C10 Fe2 124.9(2) . . . . ?
C8 Fe2 C10 C9 -37.66(15) . . . . ?
C7 Fe2 C10 C9 -82.27(16) . . . . ?
C19 Fe2 C10 C9 66.4(2) . . . . ?
C18 Fe2 C10 C9 28.9(5) . . . . ?
C17 Fe2 C10 C9 -172.2(2) . . . . ?
C6 Fe2 C10 C9 -120.5(2) . . . . ?
C20 Fe2 C10 C9 108.28(16) . . . . ?
C16 Fe2 C10 C9 151.46(16) . . . . ?
C8 Fe2 C10 C6 82.89(14) . . . . ?
C7 Fe2 C10 C6 38.28(13) . . . . ?
C19 Fe2 C10 C6 -173.08(15) . . . . ?
C18 Fe2 C10 C6 149.5(4) . . . . ?
C9 Fe2 C10 C6 120.5(2) . . . . ?
C17 Fe2 C10 C6 -51.7(3) . . . . ?
C20 Fe2 C10 C6 -131.17(15) . . . . ?
C16 Fe2 C10 C6 -87.99(16) . . . . ?
C2 Fe1 C11 C12 70.5(2) . . . . ?
C1 Fe1 C11 C12 110.55(18) . . . . ?
C15 Fe1 C11 C12 -119.5(3) . . . . ?
C14 Fe1 C11 C12 -81.4(2) . . . . ?
C5 Fe1 C11 C12 153.31(17) . . . . ?
C13 Fe1 C11 C12 -37.86(19) . . . . ?
C4 Fe1 C11 C12 -173.55(19) . . . . ?
C2 Fe1 C11 C15 -170.02(17) . . . . ?
C12 Fe1 C11 C15 119.5(3) . . . . ?
C1 Fe1 C11 C15 -129.99(18) . . . . ?
C14 Fe1 C11 C15 38.1(2) . . . . ?
C5 Fe1 C11 C15 -87.23(19) . . . . ?
C13 Fe1 C11 C15 81.6(2) . . . . ?
C4 Fe1 C11 C15 -54.1(3) . . . . ?
C15 C11 C12 C13 1.0(3) . . . . ?
Fe1 C11 C12 C13 60.13(18) . . . . ?
C15 C11 C12 Fe1 -59.13(19) . . . . ?
C2 Fe1 C12 C11 -129.95(18) . . . . ?
C3 Fe1 C12 C11 -170.12(16) . . . . ?
C1 Fe1 C12 C11 -85.3(2) . . . . ?
C15 Fe1 C12 C11 37.69(18) . . . . ?
C14 Fe1 C12 C11 81.5(2) . . . . ?
C5 Fe1 C12 C11 -49.8(3) . . . . ?
C13 Fe1 C12 C11 119.1(3) . . . . ?
C2 Fe1 C12 C13 110.9(2) . . . . ?
C3 Fe1 C12 C13 70.8(2) . . . . ?
C1 Fe1 C12 C13 155.53(18) . . . . ?
C15 Fe1 C12 C13 -81.4(2) . . . . ?
C11 Fe1 C12 C13 -119.1(3) . . . . ?
C14 Fe1 C12 C13 -37.6(2) . . . . ?
C5 Fe1 C12 C13 -168.9(2) . . . . ?
C11 C12 C13 C14 -0.5(3) . . . . ?
Fe1 C12 C13 C14 59.5(2) . . . . ?
C11 C12 C13 Fe1 -59.95(18) . . . . ?
C2 Fe1 C13 C14 154.23(18) . . . . ?
C12 Fe1 C13 C14 -118.9(3) . . . . ?
C3 Fe1 C13 C14 109.3(2) . . . . ?
C1 Fe1 C13 C14 -166.6(2) . . . . ?
C15 Fe1 C13 C14 -37.3(2) . . . . ?
C11 Fe1 C13 C14 -81.3(2) . . . . ?
C5 Fe1 C13 C14 27.4(7) . . . . ?
C4 Fe1 C13 C14 68.6(2) . . . . ?
C2 Fe1 C13 C12 -86.9(2) . . . . ?
C3 Fe1 C13 C12 -131.82(19) . . . . ?
C1 Fe1 C13 C12 -47.8(3) . . . . ?
C15 Fe1 C13 C12 81.6(2) . . . . ?
C11 Fe1 C13 C12 37.5(2) . . . . ?
C14 Fe1 C13 C12 118.9(3) . . . . ?
C5 Fe1 C13 C12 146.3(6) . . . . ?
C4 Fe1 C13 C12 -172.49(19) . . . . ?
C12 C13 C14 C15 -0.3(3) . . . . ?
Fe1 C13 C14 C15 58.68(19) . . . . ?
C12 C13 C14 Fe1 -58.94(18) . . . . ?
C2 Fe1 C14 C13 -51.2(3) . . . . ?
C12 Fe1 C14 C13 38.0(2) . . . . ?
C3 Fe1 C14 C13 -89.5(2) . . . . ?
C1 Fe1 C14 C13 147.6(5) . . . . ?
C15 Fe1 C14 C13 119.9(3) . . . . ?
C11 Fe1 C14 C13 81.7(2) . . . . ?
C5 Fe1 C14 C13 -173.59(17) . . . . ?
C4 Fe1 C14 C13 -132.72(19) . . . . ?
C2 Fe1 C14 C15 -171.1(2) . . . . ?
C12 Fe1 C14 C15 -81.9(2) . . . . ?
C3 Fe1 C14 C15 150.6(2) . . . . ?
C1 Fe1 C14 C15 27.7(6) . . . . ?
C11 Fe1 C14 C15 -38.2(2) . . . . ?
C5 Fe1 C14 C15 66.5(3) . . . . ?
C13 Fe1 C14 C15 -119.9(3) . . . . ?
C4 Fe1 C14 C15 107.4(2) . . . . ?
C13 C14 C15 C11 0.9(3) . . . . ?
Fe1 C14 C15 C11 59.96(18) . . . . ?
C13 C14 C15 Fe1 -59.1(2) . . . . ?
C12 C11 C15 C14 -1.2(3) . . . . ?
Fe1 C11 C15 C14 -60.30(19) . . . . ?
C12 C11 C15 Fe1 59.15(18) . . . . ?
C2 Fe1 C15 C14 158.4(5) . . . . ?
C12 Fe1 C15 C14 81.0(2) . . . . ?
C3 Fe1 C15 C14 -57.1(3) . . . . ?
C1 Fe1 C15 C14 -172.62(18) . . . . ?
C11 Fe1 C15 C14 118.4(3) . . . . ?
C5 Fe1 C15 C14 -132.8(2) . . . . ?
C13 Fe1 C15 C14 37.1(2) . . . . ?
C4 Fe1 C15 C14 -90.3(2) . . . . ?
C2 Fe1 C15 C11 40.0(7) . . . . ?
C12 Fe1 C15 C11 -37.35(19) . . . . ?
C3 Fe1 C15 C11 -175.5(2) . . . . ?
C1 Fe1 C15 C11 69.0(2) . . . . ?
C14 Fe1 C15 C11 -118.4(3) . . . . ?
C5 Fe1 C15 C11 108.80(19) . . . . ?
C13 Fe1 C15 C11 -81.3(2) . . . . ?
C4 Fe1 C15 C11 151.34(18) . . . . ?
C8 Fe2 C16 C17 20.1(6) . . . . ?
C7 Fe2 C16 C17 68.3(2) . . . . ?
C19 Fe2 C16 C17 -81.54(19) . . . . ?
C18 Fe2 C16 C17 -37.29(17) . . . . ?
C9 Fe2 C16 C17 -163.1(2) . . . . ?
C6 Fe2 C16 C17 112.10(17) . . . . ?
C20 Fe2 C16 C17 -119.2(3) . . . . ?
C10 Fe2 C16 C17 156.49(17) . . . . ?
C8 Fe2 C16 C20 139.3(5) . . . . ?
C7 Fe2 C16 C20 -172.46(17) . . . . ?
C19 Fe2 C16 C20 37.68(18) . . . . ?
C18 Fe2 C16 C20 81.92(19) . . . . ?
C9 Fe2 C16 C20 -43.8(3) . . . . ?
C17 Fe2 C16 C20 119.2(3) . . . . ?
C6 Fe2 C16 C20 -128.68(17) . . . . ?
C10 Fe2 C16 C20 -84.30(19) . . . . ?
C20 C16 C17 C18 -0.2(3) . . . . ?
Fe2 C16 C17 C18 59.0(2) . . . . ?
C20 C16 C17 Fe2 -59.2(2) . . . . ?
C8 Fe2 C17 C18 65.6(2) . . . . ?
C7 Fe2 C17 C18 107.94(17) . . . . ?
C19 Fe2 C17 C18 -38.22(18) . . . . ?
C9 Fe2 C17 C18 28.0(5) . . . . ?
C6 Fe2 C17 C18 152.07(16) . . . . ?
C20 Fe2 C17 C18 -82.10(19) . . . . ?
C16 Fe2 C17 C18 -119.7(2) . . . . ?
C10 Fe2 C17 C18 -171.6(2) . . . . ?
C8 Fe2 C17 C16 -174.65(16) . . . . ?
C7 Fe2 C17 C16 -132.34(17) . . . . ?
C19 Fe2 C17 C16 81.50(19) . . . . ?
C18 Fe2 C17 C16 119.7(2) . . . . ?
C9 Fe2 C17 C16 147.7(4) . . . . ?
C6 Fe2 C17 C16 -88.21(18) . . . . ?
C20 Fe2 C17 C16 37.63(17) . . . . ?
C10 Fe2 C17 C16 -51.9(3) . . . . ?
C16 C17 C18 C19 0.1(3) . . . . ?
Fe2 C17 C18 C19 59.7(2) . . . . ?
C16 C17 C18 Fe2 -59.6(2) . . . . ?
C8 Fe2 C18 C17 -132.08(17) . . . . ?
C7 Fe2 C18 C17 -89.18(18) . . . . ?
C19 Fe2 C18 C17 118.7(3) . . . . ?
C9 Fe2 C18 C17 -171.32(17) . . . . ?
C6 Fe2 C18 C17 -58.1(3) . . . . ?
C20 Fe2 C18 C17 80.85(19) . . . . ?
C16 Fe2 C18 C17 37.19(17) . . . . ?
C10 Fe2 C18 C17 166.0(4) . . . . ?
C8 Fe2 C18 C19 109.20(19) . . . . ?
C7 Fe2 C18 C19 152.10(17) . . . . ?
C9 Fe2 C18 C19 70.0(2) . . . . ?
C17 Fe2 C18 C19 -118.7(3) . . . . ?
C6 Fe2 C18 C19 -176.8(2) . . . . ?
C20 Fe2 C18 C19 -37.87(18) . . . . ?
C16 Fe2 C18 C19 -81.52(19) . . . . ?
C10 Fe2 C18 C19 47.2(5) . . . . ?
C17 C18 C19 C20 0.1(3) . . . . ?
Fe2 C18 C19 C20 60.3(2) . . . . ?
C17 C18 C19 Fe2 -60.2(2) . . . . ?
C8 Fe2 C19 C20 155.67(18) . . . . ?
C7 Fe2 C19 C20 -171.7(2) . . . . ?
C18 Fe2 C19 C20 -118.6(3) . . . . ?
C9 Fe2 C19 C20 113.28(19) . . . . ?
C17 Fe2 C19 C20 -81.0(2) . . . . ?
C6 Fe2 C19 C20 54.5(6) . . . . ?
C16 Fe2 C19 C20 -37.53(18) . . . . ?
C10 Fe2 C19 C20 75.4(2) . . . . ?
C8 Fe2 C19 C18 -85.7(2) . . . . ?
C7 Fe2 C19 C18 -53.1(3) . . . . ?
C9 Fe2 C19 C18 -128.07(18) . . . . ?
C17 Fe2 C19 C18 37.67(18) . . . . ?
C6 Fe2 C19 C18 173.1(4) . . . . ?
C20 Fe2 C19 C18 118.6(3) . . . . ?
C16 Fe2 C19 C18 81.1(2) . . . . ?
C10 Fe2 C19 C18 -165.92(17) . . . . ?
C18 C19 C20 C16 -0.2(3) . . . . ?
Fe2 C19 C20 C16 59.5(2) . . . . ?
C18 C19 C20 Fe2 -59.8(2) . . . . ?
C17 C16 C20 C19 0.3(3) . . . . ?
Fe2 C16 C20 C19 -58.9(2) . . . . ?
C17 C16 C20 Fe2 59.19(19) . . . . ?
C8 Fe2 C20 C19 -45.5(3) . . . . ?
C18 Fe2 C20 C19 38.19(19) . . . . ?
C9 Fe2 C20 C19 -82.4(2) . . . . ?
C17 Fe2 C20 C19 81.8(2) . . . . ?
C6 Fe2 C20 C19 -166.29(17) . . . . ?
C16 Fe2 C20 C19 119.2(3) . . . . ?
C10 Fe2 C20 C19 -125.72(18) . . . . ?
C8 Fe2 C20 C16 -164.7(2) . . . . ?
C19 Fe2 C20 C16 -119.2(3) . . . . ?
C18 Fe2 C20 C16 -81.04(19) . . . . ?
C9 Fe2 C20 C16 158.37(17) . . . . ?
C17 Fe2 C20 C16 -37.45(18) . . . . ?
C6 Fe2 C20 C16 74.5(2) . . . . ?
C10 Fe2 C20 C16 115.05(18) . . . . ?
C2 P1 C21 C22 -79.3(3) . . . . ?
C27 P1 C21 C22 25.9(3) . . . . ?
C2 P1 C21 C26 100.9(2) . . . . ?
C27 P1 C21 C26 -153.9(2) . . . . ?
C26 C21 C22 C23 -0.6(5) . . . . ?
P1 C21 C22 C23 179.7(2) . . . . ?
C21 C22 C23 C24 -0.1(5) . . . . ?
C22 C23 C24 C25 0.3(6) . . . . ?
C23 C24 C25 C26 0.3(6) . . . . ?
C24 C25 C26 C21 -1.0(5) . . . . ?
C22 C21 C26 C25 1.2(5) . . . . ?
P1 C21 C26 C25 -179.1(3) . . . . ?
C2 P1 C27 C32 5.3(2) . . . . ?
C21 P1 C27 C32 -99.6(2) . . . . ?
C2 P1 C27 C28 -172.60(19) . . . . ?
C21 P1 C27 C28 82.5(2) . . . . ?
C32 C27 C28 C29 -1.0(4) . . . . ?
P1 C27 C28 C29 177.1(2) . . . . ?
C27 C28 C29 C30 1.5(4) . . . . ?
C28 C29 C30 C31 -1.0(4) . . . . ?
C29 C30 C31 C32 0.1(4) . . . . ?
C28 C27 C32 C31 0.1(4) . . . . ?
P1 C27 C32 C31 -177.8(2) . . . . ?
C30 C31 C32 C27 0.4(4) . . . . ?
C7 P2 C33 C38 106.5(2) . . . . ?
C39 P2 C33 C38 -150.1(2) . . . . ?
C7 P2 C33 C34 -71.8(3) . . . . ?
C39 P2 C33 C34 31.5(3) . . . . ?
C38 C33 C34 C35 -2.1(5) . . . . ?
P2 C33 C34 C35 176.2(3) . . . . ?
C33 C34 C35 C36 0.4(6) . . . . ?
C34 C35 C36 C37 0.1(6) . . . . ?
C35 C36 C37 C38 1.0(6) . . . . ?
C36 C37 C38 C33 -2.7(5) . . . . ?
C34 C33 C38 C37 3.2(4) . . . . ?
P2 C33 C38 C37 -175.2(2) . . . . ?
C7 P2 C39 C44 -16.6(2) . . . . ?
C33 P2 C39 C44 -120.6(2) . . . . ?
C7 P2 C39 C40 165.8(2) . . . . ?
C33 P2 C39 C40 61.7(2) . . . . ?
C44 C39 C40 C41 2.7(4) . . . . ?
P2 C39 C40 C41 -179.5(2) . . . . ?
C39 C40 C41 C42 -2.1(5) . . . . ?
C40 C41 C42 C43 0.1(5) . . . . ?
C41 C42 C43 C44 1.3(4) . . . . ?
C42 C43 C44 C39 -0.6(4) . . . . ?
C40 C39 C44 C43 -1.4(4) . . . . ?
P2 C39 C44 C43 -179.0(2) . . . . ?
